data_2106221
loop_
_publ_author_name
'Vegas, A.'
'Grzechnik, A.'
'Jansen, M.'
'Hanfland, M.'
'Loa, I.'
'Syassen, K.'

_publ_section_title
;
 Reversible phase transitions in Na2 S under pressure: a comparison with
 the cation array in Na2 S O4
;
_journal_name_full 'Acta Crystallographica B (39,1983-)'
_journal_page_first 151
_journal_page_last 156
_journal_volume 57
_journal_year 2001
_chemical_formula_sum 'Na2 S'
_space_group_IT_number 194
_symmetry_space_group_name_Hall '-P 6c 2c'
_symmetry_space_group_name_H-M 'P 63/m m c'
_cell_angle_alpha 90
_cell_angle_beta 90
_cell_angle_gamma 120
_cell_formula_units_Z 2
_cell_length_a 4.4269
_cell_length_b 4.4269
_cell_length_c 5.815
_cell_volume 98.692
_citation_journal_id_ASTM ASBSDK
_cod_data_source_file Vegas_ASBSDK_2001_910.cif
_cod_data_source_block Na2S1
_cod_original_cell_volume 98.69151
_cod_original_formula_sum 'Na2 S1'
_cod_database_code 2106221

loop_
_symmetry_equiv_pos_as_xyz
x,y,z
x-y,x,z+1/2
-y,x-y,z
-x,-y,z+1/2
-x+y,-x,z
y,-x+y,z+1/2
-y,-x,-z+1/2
x-y,-y,-z
x,x-y,-z+1/2
y,x,-z
-x+y,y,-z+1/2
-x,-x+y,-z
-x,-y,-z
-x+y,-x,-z-1/2
y,-x+y,-z
x,y,-z-1/2
x-y,x,-z
-y,x-y,-z-1/2
y,x,z-1/2
-x+y,y,z
-x,-x+y,z-1/2
-y,-x,z
x-y,-y,z-1/2
x,x-y,z

loop_
_atom_site_label
_atom_site_type_symbol
_atom_site_fract_x
_atom_site_fract_y
_atom_site_fract_z
_atom_site_occupancy
_atom_site_U_iso_or_equiv
S1 S-2 0.3333 0.6667 0.25 1 0.0
Na1 Na+1 0 0 0 1 0.0
Na2 Na+1 0.3333 0.6667 0.75 1 0.0
